data_4074131
loop_
_publ_author_name
'Guerrero, Antonio'
'Martin, Eddy'
'Hughes, David L.'
'Kaltsoyannis, Nikolas'
'Bochmann, Manfred'

_publ_section_title
;
 Zinc(II) \h1- and \h2-Toluene Complexes:&#x00A0; Structure and Bonding in
 Zn(C6F5)2&#x00B7;(toluene) and Zn(C6F4-2-C6F5)2&#x00B7;(toluene)
;
_journal_issue 14
_journal_name_full Organometallics
_journal_page_first 3311
_journal_paper_doi 10.1021/om060429k
_journal_volume 25
_journal_year 2006
_chemical_formula_moiety 'C19 H8 F10 Zn'
_chemical_formula_structural Zn(C6F5)2.toluene
_chemical_formula_sum 'C19 H8 F10 Zn'
_chemical_formula_weight 491.62
_chemical_name_common 'Compound 1'
_chemical_name_systematic
;
 ?
;
_space_group_IT_number 14
_symmetry_cell_setting monoclinic
_symmetry_space_group_name_Hall '-P 2yn'
_symmetry_space_group_name_H-M 'P 1 21/n 1'
_atom_sites_solution_hydrogens geom
_atom_sites_solution_primary direct
_atom_sites_solution_secondary difmap
_audit_creation_method 'SHELXL-97 and CrysAlis RED'
_cell_angle_alpha 90.00
_cell_angle_beta 108.099(7)
_cell_angle_gamma 90.00
_cell_formula_units_Z 4
_cell_length_a 14.7241(12)
_cell_length_b 6.7216(4)
_cell_length_c 18.7794(15)
_cell_measurement_temperature 140(2)
_cell_volume 1766.6(2)
_computing_cell_refinement
;
 CrysAlis RED, Oxford Diffraction Ltd., Version 1.171.27p20 beta 
;
_computing_data_collection
;
 CrysAlis CCD, Oxford Diffraction Ltd., Version 1.171.27p20 beta 
;
_computing_data_reduction
;
 CrysAlis RED, Oxford Diffraction Ltd., Version 1.171.27p20 beta 
;
_computing_molecular_graphics 'ORTEP (Johnson, 1971)'
_computing_publication_material 'SHELXL-97 (Sheldrick, 1997b)'
_computing_structure_refinement 'SHELXL-97 (Sheldrick, 1997b)'
_computing_structure_solution 'SHELXS-97 (Sheldrick, 1997a)'
_diffrn_ambient_temperature 140(1)
_diffrn_detector_area_resol_mean 16.0050
_diffrn_measured_fraction_theta_full 0.997
_diffrn_measured_fraction_theta_max 0.997
_diffrn_measurement_device_type 'Oxford Diffraction Xcalibur 3/CCD'
_diffrn_measurement_method 'Thin slice \f and \w scans'
_diffrn_radiation_monochromator graphite
_diffrn_radiation_source 'Enhance (Mo) X-ray Source'
_diffrn_radiation_type Mo-K\a
_diffrn_radiation_wavelength 0.71073
_diffrn_reflns_av_R_equivalents 0.0341
_diffrn_reflns_av_sigmaI/netI 0.0236
_diffrn_reflns_limit_h_max 19
_diffrn_reflns_limit_h_min -19
_diffrn_reflns_limit_k_max 8
_diffrn_reflns_limit_k_min -8
_diffrn_reflns_limit_l_max 24
_diffrn_reflns_limit_l_min -24
_diffrn_reflns_number 22516
_diffrn_reflns_theta_full 27.50
_diffrn_reflns_theta_max 27.50
_diffrn_reflns_theta_min 3.69
_exptl_absorpt_coefficient_mu 1.494
_exptl_absorpt_correction_type none
_exptl_crystal_colour colourless
_exptl_crystal_density_diffrn 1.848
_exptl_crystal_density_method 'not measured'
_exptl_crystal_description block
_exptl_crystal_F_000 968
_exptl_crystal_size_max 0.45
_exptl_crystal_size_mid 0.38
_exptl_crystal_size_min 0.23
_refine_diff_density_max 0.437
_refine_diff_density_min -0.394
_refine_diff_density_rms 0.049
_refine_ls_extinction_method none
_refine_ls_goodness_of_fit_ref 1.053
_refine_ls_hydrogen_treatment mixed
_refine_ls_matrix_type full
_refine_ls_number_parameters 289
_refine_ls_number_reflns 4043
_refine_ls_number_restraints 0
_refine_ls_restrained_S_all 1.053
_refine_ls_R_factor_all 0.0329
_refine_ls_R_factor_gt 0.0235
_refine_ls_shift/su_max 0.005
_refine_ls_shift/su_mean 0.000
_refine_ls_structure_factor_coef Fsqd
_refine_ls_weighting_details 'calc w=1/[\s^2^(Fo^2^)+(0.0381P)^2^+0.0727P] where P=(Fo^2^+2Fc^2^)/3'
_refine_ls_weighting_scheme calc
_refine_ls_wR_factor_gt 0.0615
_refine_ls_wR_factor_ref 0.0635
_reflns_number_gt 3289
_reflns_number_total 4043
_reflns_threshold_expression I>2sigma(I)
_cod_data_source_file om060429krom20060517_111121.cif
_cod_data_source_block eddym2
_cod_original_sg_symbol_H-M 'P2(1)/n  (equiv. to no. 14)'
_cod_database_code 4074131

loop_
_symmetry_equiv_pos_as_xyz
'x, y, z'
'-x+1/2, y+1/2, -z+1/2'
'-x, -y, -z'
'x-1/2, -y-1/2, z-1/2'

loop_
_atom_site_label
_atom_site_type_symbol
_atom_site_fract_x
_atom_site_fract_y
_atom_site_fract_z
_atom_site_U_iso_or_equiv
_atom_site_adp_type
_atom_site_occupancy
_atom_site_symmetry_multiplicity
_atom_site_calc_flag
_atom_site_refinement_flags
Zn Zn 0.480393(13) 0.90730(3) 0.750877(10) 0.02824(7) Uani 1 1 d .
C1 C 0.52658(11) 1.0326(2) 0.84883(8) 0.0224(3) Uani 1 1 d .
C2 C 0.62362(11) 1.0495(2) 0.88231(8) 0.0241(3) Uani 1 1 d .
F2 F 0.68303(7) 0.97536(16) 0.84600(6) 0.0384(2) Uani 1 1 d .
C3 C 0.66489(11) 1.1381(2) 0.95110(9) 0.0276(3) Uani 1 1 d .
F3 F 0.76031(7) 1.14845(17) 0.98180(6) 0.0462(3) Uani 1 1 d .
C4 C 0.60627(12) 1.2150(2) 0.98856(8) 0.0280(3) Uani 1 1 d .
F4 F 0.64487(8) 1.29891(16) 1.05610(5) 0.0443(3) Uani 1 1 d .
C5 C 0.50844(12) 1.2035(2) 0.95750(9) 0.0264(3) Uani 1 1 d .
F5 F 0.45236(8) 1.28004(15) 0.99506(6) 0.0423(3) Uani 1 1 d .
C6 C 0.47093(10) 1.1117(2) 0.88895(9) 0.0240(3) Uani 1 1 d .
F6 F 0.37442(7) 1.09959(14) 0.86096(6) 0.0384(2) Uani 1 1 d .
C11 C 0.44230(11) 0.8630(2) 0.64344(8) 0.0222(3) Uani 1 1 d .
C12 C 0.34791(11) 0.8726(2) 0.60031(8) 0.0226(3) Uani 1 1 d .
F12 F 0.28085(7) 0.91580(14) 0.63364(5) 0.0336(2) Uani 1 1 d .
C13 C 0.31755(10) 0.8388(2) 0.52389(9) 0.0257(3) Uani 1 1 d .
F13 F 0.22477(7) 0.85269(17) 0.48285(5) 0.0420(3) Uani 1 1 d .
C14 C 0.38406(11) 0.7902(2) 0.48906(8) 0.0277(3) Uani 1 1 d .
F14 F 0.35644(7) 0.75656(18) 0.41497(5) 0.0439(3) Uani 1 1 d .
C15 C 0.47941(11) 0.7764(2) 0.52989(9) 0.0251(3) Uani 1 1 d .
F15 F 0.54353(7) 0.72648(16) 0.49534(5) 0.0381(2) Uani 1 1 d .
C16 C 0.50643(10) 0.8161(2) 0.60589(8) 0.0236(3) Uani 1 1 d .
F16 F 0.60102(6) 0.80415(16) 0.64426(5) 0.0387(2) Uani 1 1 d .
C21 C 0.56402(12) 0.4623(2) 0.75983(9) 0.0271(3) Uani 1 1 d .
C22 C 0.50239(13) 0.3832(2) 0.69432(9) 0.0307(4) Uani 1 1 d .
H22 H 0.5275 0.3280 0.6591 0.037 Uiso 1 1 calc R
C23 C 0.40475(14) 0.3847(2) 0.68038(10) 0.0367(4) Uani 1 1 d .
H23 H 0.3649 0.3305 0.6361 0.044 Uiso 1 1 calc R
C24 C 0.36580(13) 0.4663(3) 0.73183(12) 0.0405(4) Uani 1 1 d .
H24 H 0.2999 0.4676 0.7223 0.049 Uiso 1 1 calc R
C25 C 0.42553(14) 0.5461(2) 0.79751(10) 0.0349(4) Uani 1 1 d .
H25 H 0.3999 0.6012 0.8324 0.042 Uiso 1 1 calc R
C26 C 0.52383(12) 0.5442(2) 0.81146(9) 0.0284(3) Uani 1 1 d .
H26 H 0.5635 0.5983 0.8558 0.034 Uiso 1 1 calc R
C27 C 0.67095(16) 0.4590(4) 0.77578(19) 0.0499(6) Uani 1 1 d .
H27A H 0.697(4) 0.301(8) 0.773(5) 0.075 Uiso 0.50 1 d P
H27B H 0.706(4) 0.494(10) 0.833(3) 0.075 Uiso 0.50 1 d P
H27C H 0.687(4) 0.524(11) 0.735(3) 0.075 Uiso 0.50 1 d P
H27D H 0.701(4) 0.586(8) 0.781(4) 0.075 Uiso 0.50 1 d P
H27F H 0.696(5) 0.369(12) 0.804(4) 0.075 Uiso 0.50 1 d P
H27E H 0.678(5) 0.384(13) 0.743(4) 0.075 Uiso 0.50 1 d P

loop_
_atom_site_aniso_label
_atom_site_aniso_U_11
_atom_site_aniso_U_22
_atom_site_aniso_U_33
_atom_site_aniso_U_23
_atom_site_aniso_U_13
_atom_site_aniso_U_12
Zn 0.02814(11) 0.03714(12) 0.01671(10) -0.00313(7) 0.00302(7) -0.00047(8)
C1 0.0272(8) 0.0203(7) 0.0180(7) 0.0020(5) 0.0044(6) -0.0008(6)
C2 0.0270(8) 0.0251(8) 0.0230(7) 0.0005(6) 0.0117(6) 0.0026(6)
F2 0.0337(5) 0.0493(6) 0.0373(5) -0.0055(5) 0.0184(4) 0.0078(4)
C3 0.0231(8) 0.0323(8) 0.0240(8) 0.0017(6) 0.0025(6) -0.0051(6)
F3 0.0239(5) 0.0639(7) 0.0430(6) -0.0054(5) -0.0010(5) -0.0063(5)
C4 0.0403(9) 0.0247(8) 0.0181(7) -0.0033(6) 0.0076(7) -0.0076(6)
F4 0.0631(7) 0.0444(6) 0.0232(5) -0.0127(4) 0.0103(5) -0.0152(5)
C5 0.0355(9) 0.0215(8) 0.0289(8) 0.0009(6) 0.0200(7) 0.0007(6)
F5 0.0549(7) 0.0378(6) 0.0485(6) -0.0051(5) 0.0367(6) 0.0029(5)
C6 0.0213(7) 0.0226(8) 0.0275(8) 0.0057(6) 0.0065(6) -0.0013(6)
F6 0.0210(5) 0.0435(6) 0.0486(6) 0.0041(5) 0.0080(5) -0.0009(4)
C11 0.0279(8) 0.0187(7) 0.0179(7) 0.0016(5) 0.0042(6) -0.0015(6)
C12 0.0248(7) 0.0223(7) 0.0225(7) -0.0004(6) 0.0102(6) 0.0011(6)
F12 0.0289(5) 0.0468(6) 0.0279(5) -0.0020(4) 0.0127(4) 0.0078(4)
C13 0.0188(7) 0.0334(8) 0.0220(7) -0.0015(6) 0.0020(6) -0.0012(6)
F13 0.0209(5) 0.0738(7) 0.0269(5) -0.0072(5) 0.0011(4) 0.0012(5)
C14 0.0291(8) 0.0357(9) 0.0170(7) -0.0052(6) 0.0054(6) -0.0042(6)
F14 0.0356(6) 0.0761(8) 0.0187(5) -0.0134(5) 0.0067(4) -0.0039(5)
C15 0.0233(7) 0.0278(8) 0.0273(8) -0.0004(6) 0.0124(6) 0.0002(6)
F15 0.0302(5) 0.0552(6) 0.0336(5) -0.0029(5) 0.0169(4) 0.0036(4)
C16 0.0186(7) 0.0250(8) 0.0242(7) 0.0040(6) 0.0022(6) -0.0011(6)
F16 0.0201(5) 0.0584(7) 0.0328(5) 0.0061(5) 0.0012(4) -0.0005(4)
C21 0.0312(9) 0.0222(7) 0.0288(8) 0.0079(6) 0.0105(7) 0.0033(6)
C22 0.0494(11) 0.0215(8) 0.0246(8) -0.0007(6) 0.0163(8) 0.0044(7)
C23 0.0453(10) 0.0246(9) 0.0299(9) 0.0026(7) -0.0033(8) -0.0077(7)
C24 0.0271(9) 0.0353(10) 0.0587(12) 0.0176(9) 0.0127(9) 0.0004(7)
C25 0.0518(11) 0.0264(8) 0.0367(9) 0.0089(7) 0.0285(9) 0.0102(7)
C26 0.0435(10) 0.0198(7) 0.0192(7) 0.0020(6) 0.0058(7) 0.0003(6)
C27 0.0335(11) 0.0495(14) 0.0678(16) 0.0226(12) 0.0174(11) 0.0074(9)

loop_
_atom_type_symbol
_atom_type_description
_atom_type_scat_dispersion_real
_atom_type_scat_dispersion_imag
_atom_type_scat_source
C C 0.0033 0.0016 'International Tables Vol C Tables 4.2.6.8 and 6.1.1.4'
H H 0.0000 0.0000 'International Tables Vol C Tables 4.2.6.8 and 6.1.1.4'
F F 0.0171 0.0103 'International Tables Vol C Tables 4.2.6.8 and 6.1.1.4'
Zn Zn 0.2839 1.4301 'International Tables Vol C Tables 4.2.6.8 and 6.1.1.4'

loop_
_geom_angle_atom_site_label_1
_geom_angle_atom_site_label_2
_geom_angle_atom_site_label_3
_geom_angle
C11 Zn C1 162.35(6)
C2 C1 C6 115.28(13)
C2 C1 Zn 118.48(11)
C6 C1 Zn 126.23(11)
F2 C2 C1 118.64(13)
F2 C2 C3 117.56(14)
C1 C2 C3 123.80(14)
F3 C3 C4 120.03(14)
F3 C3 C2 121.41(14)
C4 C3 C2 118.56(14)
F4 C4 C3 119.56(15)
F4 C4 C5 120.23(14)
C3 C4 C5 120.20(14)
F5 C5 C4 119.23(14)
F5 C5 C6 121.88(15)
C4 C5 C6 118.89(14)
F6 C6 C5 117.16(14)
F6 C6 C1 119.57(14)
C5 C6 C1 123.27(14)
C12 C11 C16 115.89(13)
C12 C11 Zn 121.15(11)
C16 C11 Zn 122.94(11)
F12 C12 C11 119.09(13)
F12 C12 C13 117.89(13)
C11 C12 C13 123.02(14)
F13 C13 C14 119.31(13)
F13 C13 C12 121.72(13)
C14 C13 C12 118.96(14)
F14 C14 C13 120.13(14)
F14 C14 C15 119.59(14)
C13 C14 C15 120.28(14)
F15 C15 C14 119.69(13)
F15 C15 C16 121.76(14)
C14 C15 C16 118.55(13)
F16 C16 C11 119.65(13)
F16 C16 C15 117.08(13)
C11 C16 C15 123.26(14)
C22 C21 C26 117.71(15)
C22 C21 C27 121.68(18)
C26 C21 C27 120.61(19)
C23 C22 C21 121.44(15)
C23 C22 H22 119.3
C21 C22 H22 119.3
C22 C23 C24 120.33(16)
C22 C23 H23 119.8
C24 C23 H23 119.8
C23 C24 C25 119.42(16)
C23 C24 H24 120.3
C25 C24 H24 120.3
C24 C25 C26 120.13(16)
C24 C25 H25 119.9
C26 C25 H25 119.9
C25 C26 C21 120.96(15)
C25 C26 H26 119.5
C21 C26 H26 119.5
C21 C27 H27A 111(3)
C21 C27 H27B 110(3)
H27A C27 H27B 101(5)
C21 C27 H27C 110(3)
H27A C27 H27C 102(5)
H27B C27 H27C 123(5)
C21 C27 H27D 115(3)
H27A C27 H27D 134(5)
H27B C27 H27D 68(4)
H27C C27 H27D 58(4)
C21 C27 H27F 112(4)
H27A C27 H27F 41(5)
H27B C27 H27F 62(5)
H27C C27 H27F 132(5)
H27D C27 H27F 120(5)
C21 C27 H27E 103(5)
H27A C27 H27E 43(5)
H27B C27 H27E 139(5)
H27C C27 H27E 64(5)
H27D C27 H27E 118(6)
H27F C27 H27E 84(5)

loop_
_geom_bond_atom_site_label_1
_geom_bond_atom_site_label_2
_geom_bond_distance
Zn C11 1.9419(15)
Zn C1 1.9436(14)
C1 C2 1.375(2)
C1 C6 1.381(2)
C2 F2 1.3597(17)
C2 C3 1.380(2)
C3 F3 1.3446(18)
C3 C4 1.373(2)
C4 F4 1.3424(17)
C4 C5 1.378(2)
C5 F5 1.3438(17)
C5 C6 1.379(2)
C6 F6 1.3558(18)
C11 C12 1.376(2)
C11 C16 1.379(2)
C12 F12 1.3546(16)
C12 C13 1.383(2)
C13 F13 1.3471(17)
C13 C14 1.375(2)
C14 F14 1.3420(17)
C14 C15 1.378(2)
C15 F15 1.3437(16)
C15 C16 1.383(2)
C16 F16 1.3571(17)
C21 C22 1.388(2)
C21 C26 1.396(2)
C21 C27 1.509(3)
C22 C23 1.379(3)
C22 H22 0.9300
C23 C24 1.381(3)
C23 H23 0.9300
C24 C25 1.381(3)
C24 H24 0.9300
C25 C26 1.388(3)
C25 H25 0.9300
C26 H26 0.9300
C27 H27A 1.13(6)
C27 H27B 1.07(6)
C27 H27C 0.98(6)
C27 H27D 0.95(6)
C27 H27F 0.82(8)
C27 H27E 0.83(7)

loop_
_geom_torsion_atom_site_label_1
_geom_torsion_atom_site_label_2
_geom_torsion_atom_site_label_3
_geom_torsion_atom_site_label_4
_geom_torsion
C11 Zn C1 C2 -80.7(2)
C11 Zn C1 C6 98.0(2)
C6 C1 C2 F2 -179.83(13)
Zn C1 C2 F2 -0.95(18)
C6 C1 C2 C3 0.1(2)
Zn C1 C2 C3 178.97(12)
F2 C2 C3 F3 -1.0(2)
C1 C2 C3 F3 179.13(14)
F2 C2 C3 C4 179.63(14)
C1 C2 C3 C4 -0.3(2)
F3 C3 C4 F4 -0.5(2)
C2 C3 C4 F4 178.93(14)
F3 C3 C4 C5 -179.59(14)
C2 C3 C4 C5 -0.2(2)
F4 C4 C5 F5 1.0(2)
C3 C4 C5 F5 -179.87(14)
F4 C4 C5 C6 -178.30(14)
C3 C4 C5 C6 0.8(2)
F5 C5 C6 F6 -0.7(2)
C4 C5 C6 F6 178.62(13)
F5 C5 C6 C1 179.66(13)
C4 C5 C6 C1 -1.0(2)
C2 C1 C6 F6 -179.06(12)
Zn C1 C6 F6 2.2(2)
C2 C1 C6 C5 0.6(2)
Zn C1 C6 C5 -178.21(11)
C1 Zn C11 C12 -98.0(2)
C1 Zn C11 C16 83.5(2)
C16 C11 C12 F12 179.27(12)
Zn C11 C12 F12 0.66(19)
C16 C11 C12 C13 -0.3(2)
Zn C11 C12 C13 -178.90(12)
F12 C12 C13 F13 1.6(2)
C11 C12 C13 F13 -178.83(14)
F12 C12 C13 C14 -178.52(13)
C11 C12 C13 C14 1.0(2)
F13 C13 C14 F14 -0.2(2)
C12 C13 C14 F14 179.94(14)
F13 C13 C14 C15 179.61(14)
C12 C13 C14 C15 -0.3(2)
F14 C14 C15 F15 -1.0(2)
C13 C14 C15 F15 179.20(14)
F14 C14 C15 C16 178.60(14)
C13 C14 C15 C16 -1.2(2)
C12 C11 C16 F16 179.79(13)
Zn C11 C16 F16 -1.64(19)
C12 C11 C16 C15 -1.3(2)
Zn C11 C16 C15 177.31(12)
F15 C15 C16 F16 0.6(2)
C14 C15 C16 F16 -179.01(13)
F15 C15 C16 C11 -178.37(14)
C14 C15 C16 C11 2.0(2)
C26 C21 C22 C23 -0.1(2)
C27 C21 C22 C23 179.30(17)
C21 C22 C23 C24 0.2(2)
C22 C23 C24 C25 -0.1(2)
C23 C24 C25 C26 0.1(2)
C24 C25 C26 C21 0.0(2)
C22 C21 C26 C25 0.0(2)
C27 C21 C26 C25 -179.39(17)
